data_1536033
loop_
_publ_author_name
'Chikhrii, S.I.'
'Orishchin, S.V.'
'Babizhet'sky, V.S.'
'Aksel'rud, L.G.'
'Kuz'ma, Yu.B.'

_publ_section_title
;
 Sm20Ni41.6P30 and Tb15Ni28P21 new members of homologic series of
 hexagonal double-grid structures
;
_journal_name_full Kristallografiya
_journal_page_first 262
_journal_page_last 265
_journal_volume 38
_journal_year 1993
_chemical_formula_sum 'Ni41.6 P30 Sm20'
_chemical_name_systematic 'Sm20 Ni41.6 P30'
_space_group_IT_number 176
_symmetry_space_group_name_Hall '-P 6c'
_symmetry_space_group_name_H-M 'P 63/m'
_cell_angle_alpha 90
_cell_angle_beta 90
_cell_angle_gamma 120
_cell_formula_units_Z 1
_cell_length_a 20.448
_cell_length_b 20.448
_cell_length_c 3.877
_cell_volume 1403.874
_citation_journal_id_ASTM KRISAJ
_cod_data_source_file Chikhrii_KRISAJ_1993_1367.cif
_cod_data_source_block Ni41.6P30Sm20
_cod_database_code 1536033

loop_
_symmetry_equiv_pos_as_xyz
x,y,z
x-y,x,z+1/2
-y,x-y,z
-x,-y,z+1/2
-x+y,-x,z
y,-x+y,z+1/2
-x,-y,-z
-x+y,-x,-z-1/2
y,-x+y,-z
x,y,-z-1/2
x-y,x,-z
-y,x-y,-z-1/2

loop_
_atom_site_label
_atom_site_type_symbol
_atom_site_fract_x
_atom_site_fract_y
_atom_site_fract_z
_atom_site_occupancy
_atom_site_U_iso_or_equiv
P1 P 0.681 0.631 0.25 1 0.0
Ni5 Ni 0.9339 0.7949 0.25 1 0.0
Sm4 Sm 0.7106 0.9103 0.25 1 0.0
Ni3 Ni 0.7583 0.5874 0.25 1 0.0
Ni7 Ni 0.8726 0.9514 0.25 0.77 0.0
Sm2 Sm 0.2981 0.84 0.25 1 0.0
Ni2 Ni 0.4472 0.9902 0.25 1 0.0
P4 P 0.884 0.668 0.25 1 0.0
P2 P 0.706 0.453 0.25 1 0.0
Sm3 Sm 0.5049 0.8781 0.25 1 0.0
P3 P 0.839 0.833 0.25 1 0.0
Ni4 Ni 0.7939 0.4172 0.25 1 0.0
P5 P 0.918 0.491 0.25 1 0.0
Ni6 Ni 0.9726 0.6292 0.25 1 0.0
Ni1 Ni 0.2408 0.9532 0.25 1 0.0
Sm1 Sm 0.3333 0.6667 0.25 1 0.0
Ni8 Ni 0.0933 0.098 0.25 0.18 0.0
